data_4134990
loop_
_publ_author_name
'Chen, Xiao-Gang'
'Song, Xian-Jiang'
'Zhang, Zhi-Xu'
'Zhang, Han-Yue'
'Pan, Qiang'
'Yao, Jie'
'You, Yu-Meng'
'Xiong, Ren-Gen'

_publ_section_title
;
 Confinement-Driven Ferroelectricity in a Two-Dimensional Hybrid Lead
 Iodide Perovskite.
;
_journal_issue 22
_journal_name_full 'Journal of the American Chemical Society'
_journal_page_first 10212
_journal_page_last 10218
_journal_paper_doi 10.1021/jacs.0c03710
_journal_volume 142
_journal_year 2020
_chemical_formula_moiety 'I4 Pb, 2(C6 H12 F2 N) '
_chemical_formula_sum 'C12 H24 F4 I4 N2 Pb'
_chemical_formula_weight 987.13
_space_group_crystal_system orthorhombic
_space_group_IT_number 44
_space_group_name_Hall 'I 2 -2'
_space_group_name_H-M_alt 'I m m 2'
_atom_sites_solution_hydrogens difmap
_audit_creation_method SHELXL-2014/7
_cell_angle_alpha 90
_cell_angle_beta 90
_cell_angle_gamma 90
_cell_formula_units_Z 2
_cell_length_a 27.464(9)
_cell_length_b 6.5518(10)
_cell_length_c 6.5518(10)
_cell_measurement_reflns_used 1164
_cell_measurement_temperature 423(2)
_cell_measurement_theta_max 26.3660
_cell_measurement_theta_min 3.1670
_cell_volume 1178.9(5)
_computing_structure_refinement 'SHELXL-2014/7 (Sheldrick, 2014)'
_diffrn_ambient_temperature 423(2)
_diffrn_measured_fraction_theta_full 0.995
_diffrn_measured_fraction_theta_max 0.995
_diffrn_measurement_device_type 'XtaLAB Synergy R, DW system, HyPix'
_diffrn_radiation_type MoK\a
_diffrn_radiation_wavelength 0.71073
_diffrn_reflns_av_R_equivalents 0.1259
_diffrn_reflns_av_unetI/netI 0.1111
_diffrn_reflns_Laue_measured_fraction_full 0.995
_diffrn_reflns_Laue_measured_fraction_max 0.995
_diffrn_reflns_limit_h_max 28
_diffrn_reflns_limit_h_min -32
_diffrn_reflns_limit_k_max 7
_diffrn_reflns_limit_k_min -7
_diffrn_reflns_limit_l_max 7
_diffrn_reflns_limit_l_min -7
_diffrn_reflns_number 3406
_diffrn_reflns_point_group_measured_fraction_full 0.997
_diffrn_reflns_point_group_measured_fraction_max 0.997
_diffrn_reflns_theta_full 24.979
_diffrn_reflns_theta_max 24.979
_diffrn_reflns_theta_min 2.967
_diffrn_source 'Rotating-anode X-ray tube'
_exptl_absorpt_coefficient_mu 12.421
_exptl_absorpt_correction_T_max 0.045
_exptl_absorpt_correction_T_min 0.034
_exptl_absorpt_correction_type multi-scan
_exptl_absorpt_process_details
;
CrysAlisPro 1.171.40.14e (Rigaku Oxford Diffraction, 2018)
Empirical absorption correction using spherical harmonics,
 implemented in SCALE3 ABSPACK scaling algorithm.
;
_exptl_crystal_colour red
_exptl_crystal_density_diffrn 2.781
_exptl_crystal_description sheet
_exptl_crystal_F_000 880
_exptl_crystal_size_max 0.3
_exptl_crystal_size_mid 0.27
_exptl_crystal_size_min 0.25
_refine_diff_density_max 4.553
_refine_diff_density_min -2.534
_refine_diff_density_rms 0.603
_refine_ls_abs_structure_details
;
 Refined as an inversion twin.
;
_refine_ls_abs_structure_Flack 0.52(3)
_refine_ls_extinction_method none
_refine_ls_goodness_of_fit_ref 1.585
_refine_ls_hydrogen_treatment constr
_refine_ls_matrix_type full
_refine_ls_number_parameters 93
_refine_ls_number_reflns 1156
_refine_ls_number_restraints 160
_refine_ls_restrained_S_all 1.486
_refine_ls_R_factor_all 0.2239
_refine_ls_R_factor_gt 0.1715
_refine_ls_shift/su_max 0.012
_refine_ls_shift/su_mean 0.003
_refine_ls_structure_factor_coef Fsqd
_refine_ls_weighting_details 'w=1/[\s^2^(Fo^2^)+(0.2000P)^2^] where P=(Fo^2^+2Fc^2^)/3'
_refine_ls_weighting_scheme calc
_refine_ls_wR_factor_gt 0.4511
_refine_ls_wR_factor_ref 0.4769
_reflns_Friedel_coverage 0.830
_reflns_Friedel_fraction_full 0.998
_reflns_Friedel_fraction_max 0.998
_reflns_number_gt 591
_reflns_number_total 1156
_reflns_threshold_expression 'I > 2\s(I)'
_cod_data_source_file ja0c03710_si_009.cif
_cod_data_source_block IMM2
_cod_depositor_comments
;Adding full bibliography for 4134988--4134996.cif.

 Adding full bibliography for 4134988--4134996.cif.
;
_cod_original_formula_sum 'C12 H24 F4 I4 N2 Pb '
_cod_database_code 4134990
_shelx_shelxl_version_number 2014/7
_shelx_space_group_comment
;
The symmetry employed for this shelxl refinement is uniquely defined
by the following loop, which should always be used as a source of
symmetry information in preference to the above space-group names.
They are only intended as comments.
;

loop_
_space_group_symop_operation_xyz
'x, y, z'
'-x, -y, z'
'x, -y, z'
'-x, y, z'
'x+1/2, y+1/2, z+1/2'
'-x+1/2, -y+1/2, z+1/2'
'x+1/2, -y+1/2, z+1/2'
'-x+1/2, y+1/2, z+1/2'

loop_
_atom_site_label
_atom_site_type_symbol
_atom_site_fract_x
_atom_site_fract_y
_atom_site_fract_z
_atom_site_U_iso_or_equiv
_atom_site_adp_type
_atom_site_occupancy
_atom_site_site_symmetry_order
_atom_site_calc_flag
_atom_site_refinement_flags_posn
_atom_site_refinement_flags_adp
_atom_site_refinement_flags_occupancy
_atom_site_disorder_assembly
_atom_site_disorder_group
N1 N 0.3776(4) 0.0000 0.6218(16) 0.127(4) Uani 1 2 d DS TU P . .
H1A H 0.3914 0.0000 0.4979 0.152 Uiso 1 2 d R U P . .
H1B H 0.3869 -0.1202 0.6756 0.152 Uiso 0.5 1 d R U P . .
C2 C 0.3225(3) 0.0000 0.5975(14) 0.130(4) Uani 1 2 d DS TU P . .
H2A H 0.3157 -0.1168 0.5137 0.156 Uiso 0.5 1 d R U P . .
H2B H 0.3157 0.1168 0.5137 0.156 Uiso 0.5 1 d R U P . .
C3 C 0.2831(3) 0.0000 0.7540(13) 0.127(3) Uani 1 2 d DS TU P . .
H3A H 0.2758 -0.1398 0.7852 0.152 Uiso 0.5 1 d R U P . .
H3B H 0.2546 0.0571 0.6916 0.152 Uiso 0.5 1 d R U P . .
C4 C 0.2908(3) 0.108(3) 0.9531(12) 0.129(3) Uani 0.5 1 d D U P . .
C5 C 0.3400(3) 0.068(2) 1.0472(9) 0.128(3) Uani 0.5 1 d D U P . .
H5A H 0.3528 -0.0658 1.0209 0.154 Uiso 0.5 1 d R U P . .
H5B H 0.3419 0.1016 1.1896 0.154 Uiso 0.5 1 d R U P . .
C6 C 0.3591(6) 0.230(2) 0.909(2) 0.128(4) Uani 0.5 1 d D U P . .
H6A H 0.3738 0.3340 0.9918 0.154 Uiso 0.5 1 d R U P . .
H6B H 0.3321 0.2915 0.8387 0.154 Uiso 0.5 1 d R U P . .
F1 F 0.2517(5) 0.082(4) 0.8272(15) 0.129(4) Uani 0.5 1 d D U P . .
F2 F 0.2734(8) 0.098(5) 1.1477(13) 0.130(4) Uani 0.5 1 d D U P . .
C1 C 0.3956(2) 0.1664(18) 0.7549(13) 0.128(4) Uani 0.5 1 d D U P . .
H1C H 0.4039 0.2815 0.6711 0.153 Uiso 0.5 1 d R U P . .
H1D H 0.4247 0.1223 0.8233 0.153 Uiso 0.5 1 d R U P . .
I1 I 0.5000 1.0000 0.3517(11) 0.1201(14) Uani 1 4 d S T P . .
I2 I 0.38566(16) 0.5000 0.2713(11) 0.200(3) Uani 1 2 d S T P . .
I3 I 0.5000 0.5000 -0.1476(14) 0.152(2) Uani 1 4 d S T P . .
Pb1 Pb 0.5000 0.5000 0.3441(5) 0.1044(7) Uani 1 4 d S T P . .

loop_
_atom_site_aniso_label
_atom_site_aniso_U_11
_atom_site_aniso_U_22
_atom_site_aniso_U_33
_atom_site_aniso_U_23
_atom_site_aniso_U_13
_atom_site_aniso_U_12
N1 0.124(6) 0.144(7) 0.112(6) 0.000 0.001(6) 0.000
C2 0.128(5) 0.143(7) 0.120(6) 0.000 -0.001(5) 0.000
C3 0.129(5) 0.134(6) 0.116(5) 0.000 0.000(5) 0.000
C4 0.131(5) 0.134(5) 0.121(5) -0.004(5) 0.000(4) 0.002(5)
C5 0.132(5) 0.133(6) 0.120(6) -0.004(5) -0.001(4) -0.001(6)
C6 0.130(6) 0.131(7) 0.123(6) -0.006(5) 0.000(6) -0.002(6)
F1 0.132(6) 0.136(7) 0.119(6) 0.002(6) 0.002(5) -0.002(6)
F2 0.136(6) 0.137(7) 0.118(5) -0.012(6) -0.005(6) 0.002(6)
C1 0.127(6) 0.134(7) 0.122(6) -0.002(6) 0.002(5) -0.001(6)
I1 0.098(2) 0.0620(14) 0.200(3) 0.000 0.000 0.000
I2 0.077(2) 0.142(3) 0.382(10) 0.000 -0.006(4) 0.000
I3 0.089(3) 0.155(3) 0.212(4) 0.000 0.000 0.000
Pb1 0.0732(12) 0.0778(9) 0.1621(15) 0.000 0.000 0.000

loop_
_atom_type_symbol
_atom_type_description
_atom_type_scat_dispersion_real
_atom_type_scat_dispersion_imag
_atom_type_scat_source
C C 0.0033 0.0016 'International Tables Vol C Tables 4.2.6.8 and 6.1.1.4'
H H 0.0000 0.0000 'International Tables Vol C Tables 4.2.6.8 and 6.1.1.4'
N N 0.0061 0.0033 'International Tables Vol C Tables 4.2.6.8 and 6.1.1.4'
F F 0.0171 0.0103 'International Tables Vol C Tables 4.2.6.8 and 6.1.1.4'
I I -0.4742 1.8119 'International Tables Vol C Tables 4.2.6.8 and 6.1.1.4'
Pb Pb -3.3944 10.1111 'International Tables Vol C Tables 4.2.6.8 and 6.1.1.4'

loop_
_geom_angle_atom_site_label_1
_geom_angle_atom_site_label_2
_geom_angle_atom_site_label_3
_geom_angle
_geom_angle_site_symmetry_1
_geom_angle_site_symmetry_3
_geom_angle_publ_flag
C1 N1 C1 94.8(10) 3 . ?
C1 N1 C2 113.2(6) 3 . ?
C1 N1 C2 113.2(6) . . ?
C3 C2 N1 130.5(8) . . ?
F1 C3 F1 57(3) 3 . ?
F1 C3 C2 148.2(12) 3 . ?
F1 C3 C2 148.2(12) . . ?
F1 C3 C4 60.7(8) 3 3 ?
F1 C3 C4 88.0(11) . 3 ?
C2 C3 C4 119.7(7) . 3 ?
F1 C3 C4 88.0(11) 3 . ?
F1 C3 C4 60.7(8) . . ?
C2 C3 C4 119.7(7) . . ?
C4 C3 C4 56.3(15) 3 . ?
F2 C4 F1 106.4(12) . . ?
F2 C4 C4 87.4(16) . 3 ?
F1 C4 C4 83.0(14) . 3 ?
F2 C4 C3 137.9(17) . . ?
F1 C4 C3 46.0(9) . . ?
C4 C4 C3 61.8(8) 3 . ?
F2 C4 C5 85.7(11) . . ?
F1 C4 C5 158.6(17) . . ?
C4 C4 C5 80.0(10) 3 . ?
C3 C4 C5 113.7(10) . . ?
F2 C4 F1 100.5(14) . 3 ?
F1 C4 F1 35.6(18) . 3 ?
C4 C4 F1 47.4(8) 3 3 ?
C3 C4 F1 37.6(6) . 3 ?
C5 C4 F1 126.0(15) . 3 ?
F2 C4 C5 85.3(13) . 3 ?
F1 C4 C5 133.5(18) . 3 ?
C4 C4 C5 52.1(6) 3 3 ?
C3 C4 C5 95.6(10) . 3 ?
C5 C4 C5 27.8(9) . 3 ?
F1 C4 C5 98.7(13) 3 3 ?
C5 C5 C6 135.4(7) 3 . ?
C5 C5 C4 100.0(10) 3 . ?
C6 C5 C4 86.7(10) . . ?
C5 C5 C4 52.1(7) 3 3 ?
C6 C5 C4 119.3(8) . 3 ?
C4 C5 C4 47.9(13) . 3 ?
C1 C6 C5 116.9(12) . . ?
F1 F1 C3 61.3(13) 3 . ?
F1 F1 C4 97.0(14) 3 . ?
C3 F1 C4 73.3(10) . . ?
F1 F1 C4 47.4(8) 3 3 ?
C3 F1 C4 54.4(10) . 3 ?
C4 F1 C4 49.7(15) . 3 ?
F2 F2 C4 92.6(16) 3 . ?
C6 C1 N1 112.4(9) . . ?
Pb1 I1 Pb1 178.2(3) . 1_565 ?
Pb1 I3 Pb1 180.0 . 1_554 ?
I2 Pb1 I2 162.7(3) 2_665 . ?
I2 Pb1 I3 81.37(14) 2_665 . ?
I2 Pb1 I3 81.37(14) . . ?
I2 Pb1 I1 90.13(2) 2_665 . ?
I2 Pb1 I1 90.13(2) . . ?
I3 Pb1 I1 90.88(14) . . ?
I2 Pb1 I1 90.13(2) 2_665 1_545 ?
I2 Pb1 I1 90.13(2) . 1_545 ?
I3 Pb1 I1 90.88(14) . 1_545 ?
I1 Pb1 I1 178.2(3) . 1_545 ?
I2 Pb1 I3 98.63(14) 2_665 1_556 ?
I2 Pb1 I3 98.63(14) . 1_556 ?
I3 Pb1 I3 180.0 . 1_556 ?
I1 Pb1 I3 89.12(14) . 1_556 ?
I1 Pb1 I3 89.12(14) 1_545 1_556 ?

loop_
_geom_bond_atom_site_label_1
_geom_bond_atom_site_label_2
_geom_bond_distance
_geom_bond_site_symmetry_2
_geom_bond_publ_flag
N1 C1 1.481(12) 3 ?
N1 C1 1.481(12) . ?
N1 C2 1.521(13) . ?
C2 C3 1.490(12) . ?
C3 F1 1.125(19) 3 ?
C3 F1 1.125(19) . ?
C3 C4 1.499(13) 3 ?
C3 C4 1.499(13) . ?
C4 F2 1.364(13) . ?
C4 F1 1.365(14) . ?
C4 C4 1.41(4) 3 ?
C4 C5 1.506(12) . ?
C4 F1 1.84(3) 3 ?
C4 C5 1.879(18) 3 ?
C5 C5 0.89(3) 3 ?
C5 C6 1.493(16) . ?
C5 C4 1.879(18) 3 ?
C6 C1 1.481(15) . ?
F1 F1 1.08(5) 3 ?
F1 C4 1.84(3) 3 ?
F2 F2 1.29(6) 3 ?
I1 Pb1 3.2763(5) . ?
I1 Pb1 3.2763(5) 1_565 ?
I2 Pb1 3.176(5) . ?
I3 Pb1 3.222(10) . ?
I3 Pb1 3.330(10) 1_554 ?
Pb1 I2 3.176(5) 2_665 ?
Pb1 I1 3.2763(5) 1_545 ?
Pb1 I3 3.330(10) 1_556 ?
